data_7232801
loop_
_publ_author_name
'Chen, Ziyi'
'Yin, Xuguang'
'Dong, Xiu-Qin'
'Zhang, Xumu'

_publ_section_title
;
 Efficient access to chiral dihydrobenzoxazinones via Rh-catalyzed
 hydrogenation
;
_journal_issue 27
_journal_name_full 'RSC Advances'
_journal_page_first 15466
_journal_paper_doi 10.1039/C9RA02694K
_journal_volume 9
_journal_year 2019
_chemical_absolute_configuration ad
_chemical_formula_moiety 'C12 H12 Cl N O4'
_chemical_formula_sum 'C12 H12 Cl N O4'
_chemical_formula_weight 269.68
_chemical_name_systematic
; 
 ? 
;
_space_group_crystal_system monoclinic
_space_group_IT_number 4
_space_group_name_Hall 'P 2yb'
_space_group_name_H-M_alt 'P 1 21 1'
_symmetry_space_group_name_Hall 'P 2yb'
_symmetry_space_group_name_H-M 'P 1 21 1'
_atom_sites_solution_hydrogens geom
_atom_sites_solution_primary direct
_audit_creation_date 2019-02-28
_audit_creation_method
; 
Olex2 1.2 
(compiled 2018.05.29 svn.r3508 for OlexSys, GUI svn.r5506) 
;
_audit_update_record
;
2019-03-26 deposited with the CCDC.    2019-05-03 downloaded from the CCDC.
;
_cell_angle_alpha 90
_cell_angle_beta 103.268(4)
_cell_angle_gamma 90
_cell_formula_units_Z 4
_cell_length_a 5.2919(11)
_cell_length_b 28.317(6)
_cell_length_c 8.7074(19)
_cell_measurement_reflns_used 1288
_cell_measurement_temperature 296(2)
_cell_measurement_theta_max 20.22
_cell_measurement_theta_min 2.40
_cell_volume 1270.0(5)
_computing_cell_refinement 'SAINT v7.68A (Bruker, 2009)'
_computing_data_collection 'Bruker APEX2'
_computing_data_reduction 'SAINT v7.68A (Bruker, 2009)'
_computing_molecular_graphics 'Olex2 (Dolomanov et al., 2009)'
_computing_publication_material 'Olex2 (Dolomanov et al., 2009)'
_computing_structure_refinement 'XL (Sheldrick, 2008)'
_computing_structure_solution 'ShelXS (Sheldrick, 2008)'
_diffrn_ambient_temperature 296(2)
_diffrn_measured_fraction_theta_full 0.953
_diffrn_measured_fraction_theta_max 0.953
_diffrn_measurement_device_type 'Bruker APEX-II CCD'
_diffrn_measurement_method '\f and \w scans'
_diffrn_radiation_monochromator graphite
_diffrn_radiation_type MoK\a
_diffrn_radiation_wavelength 0.71073
_diffrn_reflns_av_R_equivalents 0.0237
_diffrn_reflns_av_unetI/netI 0.0511
_diffrn_reflns_Laue_measured_fraction_full 0.953
_diffrn_reflns_Laue_measured_fraction_max 0.953
_diffrn_reflns_limit_h_max 5
_diffrn_reflns_limit_h_min -6
_diffrn_reflns_limit_k_max 33
_diffrn_reflns_limit_k_min -33
_diffrn_reflns_limit_l_max 10
_diffrn_reflns_limit_l_min -10
_diffrn_reflns_number 5933
_diffrn_reflns_point_group_measured_fraction_full 0.744
_diffrn_reflns_point_group_measured_fraction_max 0.744
_diffrn_reflns_theta_full 25.057
_diffrn_reflns_theta_max 25.057
_diffrn_reflns_theta_min 2.403
_diffrn_standards_number 0
_exptl_absorpt_coefficient_mu 0.306
_exptl_absorpt_correction_T_max 0.7454
_exptl_absorpt_correction_T_min 0.7076
_exptl_absorpt_correction_type multi-scan
_exptl_absorpt_process_details
; 
SADABS-2008/1 (Bruker,2008) was used for absorption correction. 
wR2(int) was 0.1469 before and 0.0455 after correction. 
The Ratio of minimum to maximum transmission is 0.9493. 
The \l/2 correction factor is 0.0015. 
;
_exptl_crystal_colour colourless
_exptl_crystal_colour_primary colourless
_exptl_crystal_density_diffrn 1.410
_exptl_crystal_density_method 'not measured'
_exptl_crystal_description block
_exptl_crystal_F_000 560
_exptl_crystal_size_max 0.1
_exptl_crystal_size_mid 0.06
_exptl_crystal_size_min 0.05
_refine_diff_density_max 0.152
_refine_diff_density_min -0.147
_refine_diff_density_rms 0.031
_refine_ls_abs_structure_details
; 
 Flack x determined using 616 quotients [(I+)-(I-)]/[(I+)+(I-)] 
 (Parsons, Flack and Wagner, Acta Cryst. B69 (2013) 249-259). 
;
_refine_ls_abs_structure_Flack 0.05(6)
_refine_ls_extinction_method none
_refine_ls_goodness_of_fit_ref 1.019
_refine_ls_hydrogen_treatment constr
_refine_ls_matrix_type full
_refine_ls_number_parameters 385
_refine_ls_number_reflns 3363
_refine_ls_number_restraints 83
_refine_ls_restrained_S_all 1.028
_refine_ls_R_factor_all 0.0834
_refine_ls_R_factor_gt 0.0444
_refine_ls_shift/su_max 0.000
_refine_ls_shift/su_mean 0.000
_refine_ls_structure_factor_coef Fsqd
_refine_ls_weighting_details 'w=1/[\s^2^(Fo^2^)+(0.0336P)^2^+0.1678P] where P=(Fo^2^+2Fc^2^)/3'
_refine_ls_weighting_scheme calc
_refine_ls_wR_factor_gt 0.0835
_refine_ls_wR_factor_ref 0.0992
_reflns_Friedel_coverage 0.527
_reflns_Friedel_fraction_full 0.526
_reflns_Friedel_fraction_max 0.526
_reflns_number_gt 2179
_reflns_number_total 3363
_reflns_threshold_expression 'I > 2\s(I)'
_cod_data_source_file c9ra02694k2.cif
_cod_data_source_block t
_cod_database_code 7232801
_shelx_shelxl_version_number 2014/7
_shelx_space_group_comment
; 
The symmetry employed for this shelxl refinement is uniquely defined 
by the following loop, which should always be used as a source of 
symmetry information in preference to the above space-group names. 
They are only intended as comments. 
;
_shelx_estimated_absorpt_t_max 0.985
_shelx_estimated_absorpt_t_min 0.970
_olex2_refinement_description
; 
1. Fixed Uiso 
 At 1.2 times of: 
  All C(H) groups, All C(H,H) groups, All N(H) groups 
 At 1.5 times of: 
  All C(H,H,H) groups 
2. Restrained distances 
 O4A-C11A = O4-C11 
 1.45 with sigma of 0.01 
 C12-C11 = C12A-C11A 
 1.51 with sigma of 0.01 
 C24-C23 = C24A-C23A 
 1.51 with sigma of 0.01 
 O8A-C23A = O8-C23 
 1.45 with sigma of 0.01 
 O4A-C10 \\sim O4-C10 
 with sigma of 0.01 
 O8A-C22 \\sim O8-C22 
 with sigma of 0.01 
3. Uiso/Uaniso restraints and constraints 
Uanis(O4) \\sim Ueq, Uanis(O4A) \\sim Ueq, Uanis(C11A) \\sim Ueq, Uanis(C11) 
\\sim Ueq, Uanis(C12) \\sim Ueq, Uanis(C12A) \\sim Ueq: with sigma of 0.01 and 
sigma for terminal atoms of 0.02 
Uanis(O8A) \\sim Ueq, Uanis(O8) \\sim Ueq, Uanis(C23A) \\sim Ueq, Uanis(C23) 
\\sim Ueq, Uanis(C24) \\sim Ueq, Uanis(C24A) \\sim Ueq: with sigma of 0.01 and 
sigma for terminal atoms of 0.02 
4. Others 
 Sof(O4A)=Sof(C11A)=Sof(H11C)=Sof(H11D)=Sof(C12A)=Sof(H12D)=Sof(H12E)= 
 Sof(H12F)=1-FVAR(1) 
 Sof(C11)=Sof(H11A)=Sof(H11B)=Sof(C12)=Sof(H12A)=Sof(H12B)=Sof(H12C)=Sof(O4)= 
 FVAR(1) 
 Sof(O8A)=Sof(C23A)=Sof(H23C)=Sof(H23D)=Sof(C24A)=Sof(H24D)=Sof(H24E)= 
 Sof(H24F)=1-FVAR(2) 
 Sof(C23)=Sof(H23A)=Sof(H23B)=Sof(C24)=Sof(H24A)=Sof(H24B)=Sof(H24C)=Sof(O8)= 
 FVAR(2) 
5.a Ternary CH refined with riding coordinates: 
 C8(H8), C20(H20) 
5.b Secondary CH2 refined with riding coordinates: 
 C9(H9A,H9B), C11(H11A,H11B), C21(H21A,H21B), C23(H23A,H23B), C11A(H11C,H11D), 
 C23A(H23C,H23D) 
5.c Aromatic/amide H refined with riding coordinates: 
 C2(H2), C5(H5), C6(H6), N1(H1), C14(H14), C17(H17), C18(H18), N2(H2A) 
5.d Idealised Me refined as rotating group: 
 C12(H12A,H12B,H12C), C24(H24A,H24B,H24C), C12A(H12D,H12E,H12F), C24A(H24D, 
 H24E,H24F) 
;
_olex2_submission_special_instructions 'No special instructions were received'

loop_
_space_group_symop_operation_xyz
'x, y, z'
'-x, y+1/2, -z'

loop_
_atom_site_label
_atom_site_type_symbol
_atom_site_fract_x
_atom_site_fract_y
_atom_site_fract_z
_atom_site_U_iso_or_equiv
_atom_site_adp_type
_atom_site_occupancy
_atom_site_site_symmetry_order
_atom_site_calc_flag
_atom_site_refinement_flags_posn
_atom_site_refinement_flags_adp
_atom_site_refinement_flags_occupancy
_atom_site_disorder_assembly
_atom_site_disorder_group
C1 C -0.9967(16) 0.8785(3) -0.7198(9) 0.090(2) Uani 1 1 d . . . . .
C2 C -1.0866(12) 0.8420(3) -0.6462(8) 0.080(2) Uani 1 1 d . . . . .
H2 H -1.2017 0.8469 -0.5814 0.097 Uiso 1 1 calc R . . . .
C3 C -1.0005(11) 0.7978(2) -0.6715(6) 0.0615(16) Uani 1 1 d . . . . .
C4 C -0.8226(10) 0.7893(2) -0.7637(6) 0.0541(15) Uani 1 1 d . . . . .
C5 C -0.7398(12) 0.8280(2) -0.8331(7) 0.0705(18) Uani 1 1 d . . . . .
H5 H -0.6214 0.8241 -0.8962 0.085 Uiso 1 1 calc R . . . .
C6 C -0.8277(14) 0.8722(3) -0.8115(8) 0.085(2) Uani 1 1 d . . . . .
H6 H -0.7704 0.8980 -0.8603 0.102 Uiso 1 1 calc R . . . .
C7 C -0.9951(11) 0.7171(3) -0.5987(6) 0.0591(15) Uani 1 1 d . . . . .
C8 C -0.7418(10) 0.7131(2) -0.6495(6) 0.0529(14) Uani 1 1 d . . . . .
H8 H -0.6016 0.7241 -0.5628 0.063 Uiso 1 1 calc R . . . .
C9 C -0.6844(11) 0.6629(2) -0.6881(7) 0.0607(16) Uani 1 1 d . . . . .
H9A H -0.8409 0.6493 -0.7533 0.073 Uiso 1 1 calc R . . . .
H9B H -0.5541 0.6634 -0.7503 0.073 Uiso 1 1 calc R . . . .
C10 C -0.5923(12) 0.6318(2) -0.5512(8) 0.0653(16) Uani 1 1 d D . . . .
C11 C -0.350(4) 0.5554(6) -0.498(3) 0.124(8) Uani 0.58(2) 1 d D U P A 1
H11A H -0.2564 0.5685 -0.3980 0.149 Uiso 0.58(2) 1 calc R . P A 1
H11B H -0.2294 0.5390 -0.5477 0.149 Uiso 0.58(2) 1 calc R . P A 1
C12 C -0.565(4) 0.5234(11) -0.476(3) 0.170(11) Uani 0.58(2) 1 d D U P A 1
H12A H -0.6267 0.5053 -0.5702 0.255 Uiso 0.58(2) 1 calc GR . P A 1
H12B H -0.7041 0.5420 -0.4540 0.255 Uiso 0.58(2) 1 calc GR . P A 1
H12C H -0.5004 0.5024 -0.3891 0.255 Uiso 0.58(2) 1 calc GR . P A 1
Cl1 Cl -1.1136(6) 0.93457(9) -0.6902(3) 0.1542(11) Uani 1 1 d . . . . .
O1 O -1.1052(7) 0.75973(16) -0.6067(4) 0.0685(12) Uani 1 1 d . . . . .
N1 N -0.7530(8) 0.74353(17) -0.7834(5) 0.0588(13) Uani 1 1 d . . . . .
H1 H -0.7184 0.7336 -0.8697 0.071 Uiso 1 1 calc R . . . .
O2 O -1.0959(8) 0.68496(16) -0.5478(5) 0.0828(14) Uani 1 1 d . . . . .
O3 O -0.5726(8) 0.64177(16) -0.4156(5) 0.0771(13) Uani 1 1 d . . . . .
O4 O -0.494(3) 0.5923(3) -0.6018(16) 0.075(4) Uani 0.58(2) 1 d D U P A 1
C13 C -1.0863(15) 0.5490(2) -0.9932(8) 0.083(2) Uani 1 1 d . . . . .
C14 C -1.2146(12) 0.5878(3) -0.9565(7) 0.0735(18) Uani 1 1 d . . . . .
H14 H -1.3308 0.5852 -0.8914 0.088 Uiso 1 1 calc R . . . .
C15 C -1.1685(10) 0.6300(2) -1.0171(6) 0.0529(14) Uani 1 1 d . . . . .
C16 C -0.9942(10) 0.6354(2) -1.1120(6) 0.0525(14) Uani 1 1 d . . . . .
C17 C -0.8631(12) 0.5965(2) -1.1431(7) 0.0694(17) Uani 1 1 d . . . . .
H17 H -0.7428 0.5994 -1.2055 0.083 Uiso 1 1 calc R . . . .
C18 C -0.9064(14) 0.5529(2) -1.0834(8) 0.083(2) Uani 1 1 d . . . . .
H18 H -0.8148 0.5265 -1.1040 0.100 Uiso 1 1 calc R . . . .
C19 C -1.2815(10) 0.7115(2) -1.0391(6) 0.0550(15) Uani 1 1 d . . . . .
C20 C -1.1690(10) 0.71294(19) -1.1834(6) 0.0500(14) Uani 1 1 d . . . . .
H20 H -1.3035 0.7030 -1.2750 0.060 Uiso 1 1 calc R . . . .
C21 C -1.0900(10) 0.76233(18) -1.2106(6) 0.0532(14) Uani 1 1 d . . . . .
H21A H -0.9776 0.7618 -1.2842 0.064 Uiso 1 1 calc R . . . .
H21B H -0.9913 0.7753 -1.1117 0.064 Uiso 1 1 calc R . . . .
C22 C -1.3165(13) 0.7938(2) -1.2741(7) 0.0645(16) Uani 1 1 d D . . . .
C23 C -1.425(3) 0.8761(6) -1.3248(14) 0.097(5) Uani 0.671(17) 1 d D U P B 1
H23A H -1.5524 0.8644 -1.4151 0.116 Uiso 0.671(17) 1 calc R . P B 1
H23B H -1.3373 0.9030 -1.3579 0.116 Uiso 0.671(17) 1 calc R . P B 1
C24 C -1.552(3) 0.8899(8) -1.1974(17) 0.149(7) Uani 0.671(17) 1 d D U P B 1
H24A H -1.7194 0.9033 -1.2427 0.223 Uiso 0.671(17) 1 calc GR . P B 1
H24B H -1.4471 0.9128 -1.1305 0.223 Uiso 0.671(17) 1 calc GR . P B 1
H24C H -1.5732 0.8626 -1.1362 0.223 Uiso 0.671(17) 1 calc GR . P B 1
Cl2 Cl -1.1427(5) 0.49428(8) -0.9184(3) 0.1422(10) Uani 1 1 d . . . . .
O5 O -1.2898(7) 0.66918(14) -0.9691(4) 0.0642(11) Uani 1 1 d . . . . .
N2 N -0.9535(8) 0.68031(16) -1.1642(5) 0.0559(12) Uani 1 1 d . . . . .
H2A H -0.8077 0.6884 -1.1841 0.067 Uiso 1 1 calc R . . . .
O6 O -1.3727(7) 0.74521(15) -0.9876(5) 0.0669(11) Uani 1 1 d . . . . .
O7 O -1.5288(8) 0.78090(16) -1.3394(5) 0.0789(13) Uani 1 1 d . . . . .
O8 O -1.236(2) 0.8389(2) -1.2622(14) 0.079(3) Uani 0.671(17) 1 d D U P B 1
O4A O -0.601(5) 0.5866(4) -0.599(2) 0.092(7) Uani 0.42(2) 1 d D U P A 2
C11A C -0.483(6) 0.5551(7) -0.470(2) 0.085(8) Uani 0.42(2) 1 d D U P A 2
H11C H -0.6012 0.5498 -0.4013 0.102 Uiso 0.42(2) 1 calc R . P A 2
H11D H -0.3244 0.5689 -0.4076 0.102 Uiso 0.42(2) 1 calc R . P A 2
C12A C -0.424(8) 0.5094(8) -0.541(4) 0.156(13) Uani 0.42(2) 1 d D U P A 2
H12D H -0.5650 0.5015 -0.6284 0.234 Uiso 0.42(2) 1 calc GR . P A 2
H12E H -0.4032 0.4849 -0.4632 0.234 Uiso 0.42(2) 1 calc GR . P A 2
H12F H -0.2673 0.5126 -0.5777 0.234 Uiso 0.42(2) 1 calc GR . P A 2
O8A O -1.289(5) 0.8369(5) -1.210(3) 0.100(10) Uani 0.329(17) 1 d D U P B 2
C23A C -1.519(5) 0.8654(7) -1.275(5) 0.103(11) Uani 0.329(17) 1 d D U P B 2
H23C H -1.6516 0.8619 -1.2155 0.123 Uiso 0.329(17) 1 calc R . P B 2
H23D H -1.5920 0.8578 -1.3853 0.123 Uiso 0.329(17) 1 calc R . P B 2
C24A C -1.401(7) 0.9137(8) -1.257(5) 0.147(14) Uani 0.329(17) 1 d D U P B 2
H24D H -1.5122 0.9352 -1.3264 0.220 Uiso 0.329(17) 1 calc GR . P B 2
H24E H -1.2343 0.9127 -1.2826 0.220 Uiso 0.329(17) 1 calc GR . P B 2
H24F H -1.3812 0.9240 -1.1498 0.220 Uiso 0.329(17) 1 calc GR . P B 2

loop_
_atom_site_aniso_label
_atom_site_aniso_U_11
_atom_site_aniso_U_22
_atom_site_aniso_U_33
_atom_site_aniso_U_23
_atom_site_aniso_U_13
_atom_site_aniso_U_12
C1 0.114(6) 0.074(5) 0.084(5) -0.003(4) 0.030(5) 0.017(4)
C2 0.082(5) 0.095(6) 0.066(5) -0.008(4) 0.021(4) 0.028(4)
C3 0.056(3) 0.088(5) 0.042(3) 0.002(3) 0.012(3) -0.006(4)
C4 0.049(3) 0.066(4) 0.048(3) 0.001(3) 0.012(3) 0.001(3)
C5 0.077(4) 0.074(5) 0.063(4) 0.006(4) 0.023(3) -0.007(4)
C6 0.107(6) 0.071(5) 0.079(5) 0.011(4) 0.027(4) -0.004(4)
C7 0.050(4) 0.089(5) 0.042(3) 0.000(3) 0.017(3) -0.005(4)
C8 0.048(3) 0.071(4) 0.044(3) -0.003(3) 0.019(3) -0.006(3)
C9 0.057(3) 0.078(4) 0.050(4) -0.006(3) 0.019(3) -0.007(3)
C10 0.069(4) 0.067(4) 0.058(4) 0.000(4) 0.012(3) -0.016(4)
C11 0.135(12) 0.117(12) 0.114(11) 0.007(9) 0.013(9) -0.012(10)
C12 0.179(18) 0.142(18) 0.20(2) 0.043(15) 0.058(15) -0.033(15)
Cl1 0.205(3) 0.0926(16) 0.179(3) -0.0036(17) 0.072(2) 0.0398(17)
O1 0.057(2) 0.097(4) 0.059(3) 0.002(2) 0.029(2) 0.010(2)
N1 0.065(3) 0.079(4) 0.038(3) -0.001(3) 0.024(2) 0.002(3)
O2 0.072(3) 0.100(4) 0.088(3) 0.011(3) 0.041(3) -0.019(3)
O3 0.094(3) 0.084(3) 0.052(3) 0.005(2) 0.013(2) -0.024(2)
O4 0.074(7) 0.071(6) 0.072(6) 0.000(5) 0.002(5) 0.000(5)
C13 0.103(6) 0.068(5) 0.078(5) 0.011(4) 0.023(4) -0.017(4)
C14 0.074(4) 0.084(5) 0.064(4) -0.002(4) 0.020(3) -0.012(4)
C15 0.058(4) 0.060(4) 0.041(3) 0.000(3) 0.013(3) -0.004(3)
C16 0.046(3) 0.070(4) 0.040(3) 0.000(3) 0.006(3) -0.002(3)
C17 0.074(4) 0.072(5) 0.066(4) -0.007(4) 0.025(3) -0.002(4)
C18 0.088(5) 0.077(6) 0.088(5) -0.011(4) 0.027(4) 0.003(4)
C19 0.047(3) 0.072(4) 0.047(3) -0.004(4) 0.013(3) -0.014(3)
C20 0.048(3) 0.065(4) 0.038(3) -0.006(3) 0.010(3) -0.008(3)
C21 0.058(3) 0.063(4) 0.041(3) -0.003(3) 0.016(3) -0.001(3)
C22 0.076(5) 0.068(5) 0.052(4) -0.008(4) 0.021(3) 0.010(4)
C23 0.109(9) 0.096(10) 0.100(8) -0.005(7) 0.054(7) 0.004(7)
C24 0.190(15) 0.142(14) 0.147(13) -0.008(10) 0.104(11) 0.027(12)
Cl2 0.193(2) 0.0752(13) 0.175(2) 0.0261(16) 0.077(2) -0.0140(15)
O5 0.067(2) 0.076(3) 0.058(3) 0.002(2) 0.031(2) -0.005(2)
N2 0.044(3) 0.069(3) 0.059(3) 0.005(3) 0.022(2) 0.002(2)
O6 0.068(3) 0.075(3) 0.067(3) -0.013(2) 0.034(2) -0.006(2)
O7 0.071(3) 0.093(3) 0.067(3) -0.011(3) 0.003(2) 0.006(3)
O8 0.097(6) 0.052(5) 0.095(6) 0.005(4) 0.034(6) 0.017(4)
O4A 0.113(13) 0.079(9) 0.080(9) -0.002(7) 0.013(9) 0.001(8)
C11A 0.092(13) 0.072(11) 0.090(11) 0.016(9) 0.020(10) 0.008(9)
C12A 0.19(2) 0.105(19) 0.17(2) -0.002(15) 0.042(17) 0.053(17)
O8A 0.088(12) 0.102(13) 0.114(15) -0.005(9) 0.030(10) 0.001(9)
C23A 0.108(15) 0.086(14) 0.118(16) 0.003(11) 0.035(11) 0.020(11)
C24A 0.16(2) 0.10(2) 0.19(3) -0.011(19) 0.050(19) -0.001(17)

loop_
_atom_type_symbol
_atom_type_description
_atom_type_scat_dispersion_real
_atom_type_scat_dispersion_imag
_atom_type_scat_source
C C 0.0030 0.0020 'International Tables Vol C Tables 4.2.6.8 and 6.1.1.4'
H H 0.0000 0.0000 'International Tables Vol C Tables 4.2.6.8 and 6.1.1.4'
Cl Cl 0.1480 0.1590 'International Tables Vol C Tables 4.2.6.8 and 6.1.1.4'
N N 0.0060 0.0030 'International Tables Vol C Tables 4.2.6.8 and 6.1.1.4'
O O 0.0110 0.0060 'International Tables Vol C Tables 4.2.6.8 and 6.1.1.4'

loop_
_geom_angle_atom_site_label_1
_geom_angle_atom_site_label_2
_geom_angle_atom_site_label_3
_geom_angle
C2 C1 Cl1 116.6(6)
C6 C1 C2 122.3(7)
C6 C1 Cl1 121.0(6)
C1 C2 C3 117.0(6)
C2 C3 C4 123.1(6)
C2 C3 O1 117.7(6)
O1 C3 C4 119.1(6)
C5 C4 C3 116.3(6)
N1 C4 C3 118.2(5)
N1 C4 C5 125.4(5)
C6 C5 C4 121.3(6)
C1 C6 C5 119.9(7)
O1 C7 C8 117.3(6)
O2 C7 C8 123.8(7)
O2 C7 O1 118.9(5)
C9 C8 C7 112.0(5)
N1 C8 C7 108.5(5)
N1 C8 C9 110.9(4)
C10 C9 C8 115.4(5)
O3 C10 C9 126.7(7)
O3 C10 O4 124.4(9)
O3 C10 O4A 121.5(11)
O4 C10 C9 108.2(8)
O4A C10 C9 109.6(10)
O4 C11 C12 102.0(16)
C7 O1 C3 120.8(5)
C4 N1 C8 115.3(4)
C10 O4 C11 124.8(15)
C14 C13 C18 121.2(7)
C14 C13 Cl2 119.5(6)
C18 C13 Cl2 119.3(6)
C15 C14 C13 118.4(6)
C14 C15 C16 122.5(6)
C14 C15 O5 116.8(5)
C16 C15 O5 120.6(5)
C15 C16 N2 118.3(5)
C17 C16 C15 118.1(6)
C17 C16 N2 123.6(5)
C16 C17 C18 120.8(6)
C13 C18 C17 119.0(7)
O5 C19 C20 117.4(5)
O6 C19 C20 123.9(6)
O6 C19 O5 118.6(5)
C21 C20 C19 109.6(5)
N2 C20 C19 109.7(4)
N2 C20 C21 112.0(4)
C20 C21 C22 112.8(5)
O7 C22 C21 125.5(7)
O7 C22 O8 125.2(7)
O7 C22 O8A 118.6(12)
O8 C22 C21 109.0(7)
O8A C22 C21 112.9(12)
O8 C23 C24 107.5(11)
C19 O5 C15 120.4(4)
C16 N2 C20 116.6(4)
C22 O8 C23 118.5(11)
C10 O4A C11A 111.2(14)
O4A C11A C12A 107.4(15)
C22 O8A C23A 109.8(18)
O8A C23A C24A 99.9(19)

loop_
_geom_bond_atom_site_label_1
_geom_bond_atom_site_label_2
_geom_bond_distance
C1 C2 1.358(9)
C1 C6 1.341(9)
C1 Cl1 1.745(7)
C2 C3 1.367(8)
C3 C4 1.391(7)
C3 O1 1.390(7)
C4 C5 1.371(8)
C4 N1 1.369(7)
C5 C6 1.363(8)
C7 C8 1.509(7)
C7 O1 1.336(7)
C7 O2 1.190(7)
C8 C9 1.508(7)
C8 N1 1.440(6)
C9 C10 1.472(8)
C10 O3 1.195(7)
C10 O4 1.349(9)
C10 O4A 1.343(11)
C11 C12 1.498(12)
C11 O4 1.475(11)
C13 C14 1.366(9)
C13 C18 1.371(9)
C13 Cl2 1.734(6)
C14 C15 1.351(8)
C15 C16 1.381(7)
C15 O5 1.393(6)
C16 C17 1.362(7)
C16 N2 1.384(7)
C17 C18 1.378(8)
C19 C20 1.510(7)
C19 O5 1.349(6)
C19 O6 1.203(6)
C20 C21 1.494(7)
C20 N2 1.447(6)
C21 C22 1.495(8)
C22 O7 1.194(7)
C22 O8 1.342(9)
C22 O8A 1.338(12)
C23 C24 1.478(11)
C23 O8 1.467(10)
O4A C11A 1.463(12)
C11A C12A 1.499(13)
O8A C23A 1.461(13)
C23A C24A 1.496(13)
